data_1554772
loop_
_publ_author_name
'Zhang, Hao'
'Su, Jie'
'Pan, Changwang'
'Lu, Xing'
'Gan, Liangbing'

_publ_section_title
;
 Synthesis of an open-cage fullerene-based unidirectional H-bonding
 network and its coordination with titanium
;
_journal_issue 9
_journal_name_full 'Organic Chemistry Frontiers'
_journal_page_first 1397
_journal_paper_doi 10.1039/C9QO00188C
_journal_volume 6
_journal_year 2019
_chemical_formula_sum 'C143 H57.4 N2 O11.7 S2'
_chemical_formula_weight 2054.63
_space_group_crystal_system monoclinic
_space_group_IT_number 14
_space_group_name_Hall '-P 2yn'
_space_group_name_H-M_alt 'P 1 21/n 1'
_atom_sites_solution_hydrogens mixed
_audit_creation_method SHELXL-2014/7
_audit_update_record
;
2018-12-03 deposited with the CCDC.	2019-03-04 downloaded from the CCDC.
;
_cell_angle_alpha 90
_cell_angle_beta 91.316(4)
_cell_angle_gamma 90
_cell_formula_units_Z 2
_cell_length_a 10.4595(4)
_cell_length_b 25.0584(10)
_cell_length_c 16.2556(7)
_cell_measurement_reflns_used 9408
_cell_measurement_temperature 179.99(10)
_cell_measurement_theta_max 28.8430
_cell_measurement_theta_min 2.3640
_cell_volume 4259.4(3)
_computing_structure_refinement 'SHELXL-2014/7 (Sheldrick, 2014)'
_diffrn_ambient_environment N~2~
_diffrn_ambient_temperature 179.99(10)
_diffrn_detector 'CCD plate'
_diffrn_measured_fraction_theta_full 0.998
_diffrn_measured_fraction_theta_max 0.996
_diffrn_measurement_device 'four-circle diffractometer'
_diffrn_measurement_device_type 'XtaLAB AFC12 (RINC): Kappa single'
_diffrn_radiation_monochromator graphite
_diffrn_radiation_probe x-ray
_diffrn_radiation_type 'Mo K\a'
_diffrn_radiation_wavelength 0.71073
_diffrn_reflns_av_R_equivalents 0.0554
_diffrn_reflns_av_unetI/netI 0.0597
_diffrn_reflns_Laue_measured_fraction_full 0.998
_diffrn_reflns_Laue_measured_fraction_max 0.996
_diffrn_reflns_limit_h_max 12
_diffrn_reflns_limit_h_min -13
_diffrn_reflns_limit_k_max 32
_diffrn_reflns_limit_k_min -32
_diffrn_reflns_limit_l_max 21
_diffrn_reflns_limit_l_min -21
_diffrn_reflns_number 31983
_diffrn_reflns_point_group_measured_fraction_full 0.998
_diffrn_reflns_point_group_measured_fraction_max 0.996
_diffrn_reflns_theta_full 25.242
_diffrn_reflns_theta_max 27.484
_diffrn_reflns_theta_min 2.052
_diffrn_source 'fine-focus sealed X-ray tube'
_diffrn_source_type 'Enhance (Mo) X-ray Source'
_exptl_absorpt_coefficient_mu 0.149
_exptl_absorpt_correction_T_max 1.00000
_exptl_absorpt_correction_T_min 0.58251
_exptl_absorpt_correction_type multi-scan
_exptl_absorpt_process_details
;
CrysAlisPro 1.171.39.29a (Rigaku Oxford Diffraction, 2015)
Empirical absorption correction using spherical harmonics,
 implemented in SCALE3 ABSPACK scaling algorithm.
;
_exptl_crystal_colour black
_exptl_crystal_density_diffrn 1.602
_exptl_crystal_description rod-like
_exptl_crystal_F_000 2110
_exptl_crystal_size_max 0.5
_exptl_crystal_size_mid 0.07
_exptl_crystal_size_min 0.05
_refine_diff_density_max 0.818
_refine_diff_density_min -0.675
_refine_diff_density_rms 0.063
_refine_ls_extinction_method none
_refine_ls_goodness_of_fit_ref 1.027
_refine_ls_hydrogen_treatment mixed
_refine_ls_matrix_type full
_refine_ls_number_parameters 733
_refine_ls_number_reflns 9738
_refine_ls_number_restraints 15
_refine_ls_restrained_S_all 1.027
_refine_ls_R_factor_all 0.0924
_refine_ls_R_factor_gt 0.0681
_refine_ls_shift/su_max 0.002
_refine_ls_shift/su_mean 0.000
_refine_ls_structure_factor_coef Fsqd
_refine_ls_weighting_details 'w=1/[\s^2^(Fo^2^)+(0.0495P)^2^+5.7913P] where P=(Fo^2^+2Fc^2^)/3'
_refine_ls_weighting_scheme calc
_refine_ls_wR_factor_gt 0.1553
_refine_ls_wR_factor_ref 0.1679
_reflns_Friedel_coverage 0.000
_reflns_number_gt 7201
_reflns_number_total 9738
_reflns_threshold_expression 'I > 2\s(I)'
_cod_data_source_file c9qo00188c2.cif
_cod_data_source_block 3_CCDC3
_cod_original_sg_symbol_H-M 'P 21/n'
_cod_original_formula_sum 'C143 H57.40 N2 O11.70 S2'
_cod_database_code 1554772
_shelx_shelxl_version_number 2014/7
_shelx_space_group_comment
;
The symmetry employed for this shelxl refinement is uniquely defined
by the following loop, which should always be used as a source of
symmetry information in preference to the above space-group names.
They are only intended as comments.
;

loop_
_space_group_symop_operation_xyz
'x, y, z'
'-x+1/2, y+1/2, -z+1/2'
'-x, -y, -z'
'x-1/2, -y-1/2, z-1/2'

loop_
_atom_site_label
_atom_site_type_symbol
_atom_site_fract_x
_atom_site_fract_y
_atom_site_fract_z
_atom_site_U_iso_or_equiv
_atom_site_adp_type
_atom_site_occupancy
_atom_site_site_symmetry_order
_atom_site_calc_flag
_atom_site_refinement_flags_posn
_atom_site_refinement_flags_adp
_atom_site_refinement_flags_occupancy
S1 S 0.5730(2) 0.48292(9) -0.07589(12) 0.1541(9) Uani 1 1 d . . .
C70 C 0.5000 0.5000 0.0000 0.123(4) Uani 1 2 d S . P
O1 O 0.25101(19) 0.37757(9) 0.17897(15) 0.0512(6) Uani 1 1 d . . .
H1 H 0.2363 0.3999 0.2144 0.077 Uiso 1 1 calc R U .
O2 O 0.1845(2) 0.44698(11) 0.28513(15) 0.0593(7) Uani 1 1 d . . .
H2 H 0.2296 0.4527 0.3261 0.089 Uiso 1 1 calc R U .
O3 O 0.32312(18) 0.45128(7) 0.41581(12) 0.0350(4) Uani 1 1 d . . .
H3 H 0.3602 0.4800 0.4194 0.052 Uiso 1 1 calc R U .
O4 O 0.59630(16) 0.44004(7) 0.41398(11) 0.0319(4) Uani 1 1 d . . .
N2 N 0.56553(18) 0.41667(8) 0.27772(12) 0.0245(4) Uani 1 1 d . . .
C1 C -0.0556(2) 0.22474(10) 0.57403(15) 0.0275(5) Uani 1 1 d . . .
C2 C -0.1632(2) 0.25134(11) 0.53451(16) 0.0297(6) Uani 1 1 d . . .
C3 C -0.1877(2) 0.22575(12) 0.45617(16) 0.0338(6) Uani 1 1 d . . .
C4 C -0.0955(3) 0.18331(11) 0.44714(17) 0.0347(6) Uani 1 1 d . . .
C5 C -0.0144(2) 0.18242(10) 0.52001(16) 0.0309(6) Uani 1 1 d . . .
C6 C 0.1156(3) 0.17089(10) 0.51405(18) 0.0349(6) Uani 1 1 d . . .
C7 C 0.2079(2) 0.20128(11) 0.56115(18) 0.0353(6) Uani 1 1 d . . .
C8 C 0.1690(2) 0.24221(11) 0.61275(15) 0.0320(6) Uani 1 1 d . . .
C9 C 0.0342(2) 0.25385(10) 0.61969(14) 0.0289(5) Uani 1 1 d . . .
C10 C 0.0206(3) 0.31084(11) 0.62734(15) 0.0326(6) Uani 1 1 d . . .
C11 C -0.0818(3) 0.33654(11) 0.58985(17) 0.0349(6) Uani 1 1 d . . .
C12 C -0.1757(2) 0.30636(11) 0.54208(17) 0.0344(6) Uani 1 1 d . . .
C13 C -0.2129(2) 0.33782(12) 0.4712(2) 0.0418(7) Uani 1 1 d . . .
C14 C -0.2364(2) 0.31301(14) 0.3962(2) 0.0444(8) Uani 1 1 d . . .
C15 C -0.2240(2) 0.25616(13) 0.38850(18) 0.0411(7) Uani 1 1 d . . .
C16 C -0.1700(3) 0.24489(15) 0.30825(17) 0.0473(8) Uani 1 1 d . . .
C17 C -0.0821(3) 0.20428(14) 0.30034(17) 0.0456(8) Uani 1 1 d . . .
C18 C -0.0434(3) 0.17276(11) 0.37061(18) 0.0408(7) Uani 1 1 d . . .
C19 C 0.0918(3) 0.16152(11) 0.3644(2) 0.0425(7) Uani 1 1 d . . .
C20 C 0.1687(3) 0.16028(10) 0.4342(2) 0.0409(7) Uani 1 1 d . . .
C21 C 0.2937(3) 0.18422(10) 0.4327(2) 0.0405(7) Uani 1 1 d . . .
C22 C 0.3191(2) 0.20936(11) 0.51126(19) 0.0358(6) Uani 1 1 d . . .
C23 C 0.3831(2) 0.25739(11) 0.51423(17) 0.0332(6) Uani 1 1 d . . .
C24 C 0.3429(2) 0.30045(11) 0.56520(16) 0.0324(6) Uani 1 1 d . . .
C25 C 0.2377(2) 0.29231(11) 0.61486(15) 0.0326(6) Uani 1 1 d . . .
C26 C 0.1477(3) 0.33420(11) 0.62419(15) 0.0339(6) Uani 1 1 d . . .
C27 C 0.1675(3) 0.38160(11) 0.58243(16) 0.0342(6) Uani 1 1 d . . .
C28 C 0.0611(3) 0.40853(10) 0.54349(18) 0.0380(7) Uani 1 1 d . . .
C29 C -0.0612(3) 0.38672(11) 0.54713(19) 0.0397(7) Uani 1 1 d . . .
C30 C -0.1410(3) 0.38719(12) 0.4749(2) 0.0446(8) Uani 1 1 d . . .
C31 C -0.0935(3) 0.40924(12) 0.4027(2) 0.0468(8) Uani 1 1 d . . .
C32 C -0.1185(2) 0.38345(14) 0.3247(2) 0.0496(9) Uani 1 1 d . . .
C33 C -0.1890(2) 0.33673(15) 0.3208(2) 0.0506(9) Uani 1 1 d . . .
C34 C -0.1490(3) 0.29489(15) 0.26785(19) 0.0504(9) Uani 1 1 d . . .
C35 C -0.0396(3) 0.30289(15) 0.22122(17) 0.0494(9) Uani 1 1 d . . .
C36 C 0.0519(3) 0.26081(14) 0.21270(17) 0.0473(8) Uani 1 1 d . . .
C37 C 0.0306(3) 0.21262(13) 0.25091(17) 0.0469(8) Uani 1 1 d . . .
C38 C 0.1360(3) 0.18711(12) 0.28971(19) 0.0440(8) Uani 1 1 d . . .
C39 C 0.2560(3) 0.21149(11) 0.28905(18) 0.0407(7) Uani 1 1 d . . .
C40 C 0.3340(3) 0.20899(10) 0.36126(19) 0.0377(7) Uani 1 1 d . . .
C41 C 0.4082(2) 0.25704(10) 0.36470(17) 0.0310(6) Uani 1 1 d . . .
C42 C 0.4331(2) 0.28113(10) 0.44060(17) 0.0297(6) Uani 1 1 d . . .
C43 C 0.4407(2) 0.33689(10) 0.44753(15) 0.0264(5) Uani 1 1 d . . .
C44 C 0.3684(2) 0.35150(10) 0.52367(15) 0.0279(5) Uani 1 1 d . . .
C45 C 0.2824(3) 0.39204(10) 0.53539(15) 0.0311(6) Uani 1 1 d . . .
C46 C 0.2504(3) 0.44319(11) 0.48637(17) 0.0366(6) Uani 1 1 d . . .
H46 H 0.2636 0.4739 0.5230 0.044 Uiso 1 1 calc R U .
C47 C 0.1055(3) 0.43620(10) 0.47099(19) 0.0374(7) Uani 1 1 d . . .
C48 C 0.0291(3) 0.43609(11) 0.4008(2) 0.0438(8) Uani 1 1 d . . .
C49 C 0.0567(3) 0.44236(13) 0.3081(2) 0.0514(9) Uani 1 1 d . . .
H49 H 0.0115 0.4743 0.2883 0.062 Uiso 1 1 calc R U .
C50 C -0.0118(3) 0.39349(14) 0.2704(2) 0.0468(8) Uani 1 1 d . U .
C51 C 0.0257(3) 0.35379(14) 0.21835(18) 0.0444(8) Uani 1 1 d . U .
C52 C 0.1509(3) 0.34157(14) 0.17387(18) 0.0469(8) Uani 1 1 d . . .
H52 H 0.1281 0.3382 0.1153 0.056 Uiso 1 1 calc R U .
C53 C 0.1776(3) 0.28499(13) 0.20531(16) 0.0413(7) Uani 1 1 d . . .
C54 C 0.2805(3) 0.26190(11) 0.24608(16) 0.0359(6) Uani 1 1 d . . .
C55 C 0.3911(2) 0.28757(10) 0.29230(16) 0.0304(6) Uani 1 1 d . . .
C56 C 0.4524(2) 0.33788(10) 0.29691(15) 0.0264(5) Uani 1 1 d . . .
C57 C 0.4751(2) 0.36196(10) 0.37333(15) 0.0243(5) Uani 1 1 d . . .
C58 C 0.5495(2) 0.41134(10) 0.36092(15) 0.0253(5) Uani 1 1 d . . .
C59 C 0.5142(2) 0.37112(10) 0.23172(15) 0.0282(5) Uani 1 1 d . . .
H59A H 0.5819 0.3515 0.2053 0.034 Uiso 1 1 calc R U .
H59B H 0.4520 0.3825 0.1902 0.034 Uiso 1 1 calc R U .
C60 C 0.6473(2) 0.45438(9) 0.24011(15) 0.0237(5) Uani 1 1 d . . .
C61 C 0.7060(2) 0.44221(10) 0.16670(16) 0.0299(5) Uani 1 1 d . . .
H61 H 0.6906 0.4094 0.1417 0.036 Uiso 1 1 calc R U .
C62 C 0.7871(2) 0.47844(10) 0.13043(16) 0.0317(6) Uani 1 1 d . . .
H62 H 0.8262 0.4692 0.0816 0.038 Uiso 1 1 calc R U .
C63 C 0.8119(2) 0.52825(10) 0.16502(16) 0.0300(5) Uani 1 1 d . . .
C64 C 0.7497(3) 0.53986(11) 0.23751(17) 0.0390(7) Uani 1 1 d . . .
H64 H 0.7628 0.5731 0.2618 0.047 Uiso 1 1 calc R U .
C65 C 0.6691(3) 0.50394(11) 0.27505(17) 0.0370(6) Uani 1 1 d . . .
H65 H 0.6297 0.5132 0.3237 0.044 Uiso 1 1 calc R U .
C66 C 0.9027(3) 0.56768(11) 0.12360(18) 0.0389(7) Uani 1 1 d . . .
C67 C 0.8551(4) 0.57842(15) 0.0343(2) 0.0628(10) Uani 1 1 d . . .
H67A H 0.8536 0.5455 0.0040 0.094 Uiso 1 1 calc R U .
H67B H 0.9116 0.6032 0.0085 0.094 Uiso 1 1 calc R U .
H67C H 0.7704 0.5932 0.0349 0.094 Uiso 1 1 calc R U .
C68 C 1.0359(3) 0.54421(16) 0.1224(3) 0.0711(12) Uani 1 1 d . . .
H68A H 1.0710 0.5430 0.1775 0.107 Uiso 1 1 calc R U .
H68B H 1.0892 0.5660 0.0888 0.107 Uiso 1 1 calc R U .
H68C H 1.0320 0.5087 0.1002 0.107 Uiso 1 1 calc R U .
C69 C 0.9015(4) 0.62177(13) 0.1653(3) 0.0641(11) Uani 1 1 d . . .
H69A H 0.8148 0.6334 0.1711 0.096 Uiso 1 1 calc R U .
H69B H 0.9469 0.6471 0.1326 0.096 Uiso 1 1 calc R U .
H69C H 0.9422 0.6191 0.2187 0.096 Uiso 1 1 calc R U .
O5 O 0.0947(2) 0.29431(10) 0.42164(15) 0.0451(9) Uani 0.851(8) 1 d D . P
H5A H 0.086(4) 0.3000(14) 0.3652(11) 0.054 Uiso 0.851(8) 1 d D U P
H5B H 0.144(3) 0.3224(12) 0.4433(19) 0.054 Uiso 0.851(8) 1 d D U P
O6 O 0.4324(2) 0.54447(8) 0.42460(12) 0.0422(5) Uani 1 1 d . . .
H6 H 0.4262 0.5557 0.4717 0.063 Uiso 1 1 calc R U .
C71 C 0.3896(3) 0.58437(12) 0.36783(19) 0.0472(7) Uani 1 1 d . . .
H71A H 0.3363 0.6096 0.3965 0.057 Uiso 1 1 calc R U .
H71B H 0.4633 0.6036 0.3482 0.057 Uiso 1 1 calc R U .
C72 C 0.3197(7) 0.56407(17) 0.2995(3) 0.134(3) Uani 1 1 d . . .
H72A H 0.3741 0.5416 0.2677 0.201 Uiso 1 1 calc R U .
H72B H 0.2892 0.5931 0.2660 0.201 Uiso 1 1 calc R U .
H72C H 0.2484 0.5437 0.3183 0.201 Uiso 1 1 calc R U .

loop_
_atom_site_aniso_label
_atom_site_aniso_U_11
_atom_site_aniso_U_22
_atom_site_aniso_U_33
_atom_site_aniso_U_23
_atom_site_aniso_U_13
_atom_site_aniso_U_12
S1 0.1672(18) 0.1829(19) 0.1101(14) -0.0386(13) -0.0462(12) 0.0936(16)
C70 0.149(7) 0.105(5) 0.112(6) -0.063(5) -0.089(6) 0.085(5)
O1 0.0347(11) 0.0632(15) 0.0560(15) 0.0171(11) 0.0033(10) -0.0170(10)
O2 0.0402(12) 0.0860(18) 0.0521(14) 0.0115(13) 0.0066(10) -0.0212(12)
O3 0.0383(10) 0.0292(10) 0.0380(11) -0.0008(8) 0.0132(8) -0.0060(8)
O4 0.0313(9) 0.0390(10) 0.0252(9) -0.0029(8) 0.0002(7) -0.0107(8)
N2 0.0219(9) 0.0300(11) 0.0219(10) 0.0004(8) 0.0045(8) -0.0031(8)
C1 0.0270(12) 0.0346(13) 0.0213(12) 0.0066(10) 0.0073(10) -0.0069(10)
C2 0.0209(11) 0.0415(14) 0.0270(13) 0.0042(11) 0.0078(10) -0.0076(10)
C3 0.0223(11) 0.0500(16) 0.0291(14) 0.0050(12) 0.0022(10) -0.0162(11)
C4 0.0354(14) 0.0379(14) 0.0312(14) -0.0014(11) 0.0066(11) -0.0207(11)
C5 0.0342(13) 0.0291(13) 0.0297(14) 0.0078(10) 0.0073(11) -0.0083(10)
C6 0.0367(14) 0.0236(12) 0.0446(17) 0.0111(11) 0.0079(12) 0.0000(10)
C7 0.0304(13) 0.0361(14) 0.0393(16) 0.0230(12) 0.0021(11) 0.0031(11)
C8 0.0310(12) 0.0445(15) 0.0201(12) 0.0158(11) -0.0047(10) -0.0073(11)
C9 0.0334(13) 0.0392(14) 0.0143(11) 0.0072(10) 0.0046(10) -0.0075(11)
C10 0.0373(14) 0.0439(15) 0.0169(12) -0.0046(10) 0.0101(10) -0.0102(11)
C11 0.0347(13) 0.0384(14) 0.0327(15) -0.0064(11) 0.0218(12) -0.0011(11)
C12 0.0212(11) 0.0468(16) 0.0358(15) 0.0045(12) 0.0146(11) 0.0033(11)
C13 0.0166(11) 0.0518(17) 0.058(2) 0.0157(15) 0.0118(12) 0.0099(11)
C14 0.0129(11) 0.069(2) 0.0511(19) 0.0252(16) -0.0015(11) -0.0012(12)
C15 0.0186(12) 0.069(2) 0.0353(16) 0.0097(14) -0.0033(11) -0.0171(12)
C16 0.0343(15) 0.082(2) 0.0252(15) 0.0096(15) -0.0109(12) -0.0328(16)
C17 0.0486(17) 0.066(2) 0.0223(14) -0.0100(13) 0.0024(12) -0.0365(16)
C18 0.0479(16) 0.0390(15) 0.0358(16) -0.0121(12) 0.0076(13) -0.0257(13)
C19 0.0551(18) 0.0276(14) 0.0455(18) -0.0144(12) 0.0211(15) -0.0153(12)
C20 0.0439(16) 0.0207(13) 0.059(2) -0.0019(12) 0.0210(15) -0.0017(11)
C21 0.0348(14) 0.0256(13) 0.062(2) 0.0078(13) 0.0178(14) 0.0099(11)
C22 0.0247(12) 0.0334(14) 0.0494(17) 0.0200(12) 0.0028(12) 0.0084(10)
C23 0.0202(11) 0.0418(15) 0.0373(15) 0.0182(12) -0.0039(10) 0.0060(10)
C24 0.0234(12) 0.0487(16) 0.0245(13) 0.0130(11) -0.0103(10) -0.0071(11)
C25 0.0321(13) 0.0499(16) 0.0154(12) 0.0091(11) -0.0069(10) -0.0108(12)
C26 0.0418(15) 0.0477(16) 0.0124(12) -0.0063(10) 0.0040(10) -0.0155(12)
C27 0.0438(15) 0.0367(14) 0.0226(13) -0.0130(11) 0.0115(11) -0.0132(12)
C28 0.0448(15) 0.0270(13) 0.0431(17) -0.0108(11) 0.0220(13) -0.0017(11)
C29 0.0383(14) 0.0327(14) 0.0492(18) -0.0044(12) 0.0237(13) 0.0074(11)
C30 0.0250(13) 0.0408(16) 0.069(2) 0.0132(15) 0.0181(14) 0.0160(11)
C31 0.0254(13) 0.0418(16) 0.074(2) 0.0251(16) 0.0117(14) 0.0165(12)
C32 0.0206(12) 0.067(2) 0.061(2) 0.0374(17) -0.0038(13) 0.0087(13)
C33 0.0174(12) 0.079(2) 0.055(2) 0.0358(18) -0.0108(12) -0.0043(13)
C34 0.0305(14) 0.089(3) 0.0314(16) 0.0194(16) -0.0148(12) -0.0273(16)
C35 0.0395(16) 0.089(2) 0.0194(14) 0.0149(15) -0.0142(12) -0.0313(17)
C36 0.0493(17) 0.076(2) 0.0162(13) -0.0071(14) 0.0005(12) -0.0320(17)
C37 0.0580(19) 0.0610(19) 0.0221(14) -0.0170(13) 0.0104(13) -0.0354(16)
C38 0.0563(18) 0.0390(15) 0.0377(16) -0.0214(13) 0.0233(15) -0.0237(14)
C39 0.0501(17) 0.0333(14) 0.0399(17) -0.0162(12) 0.0248(14) -0.0095(12)
C40 0.0347(14) 0.0260(13) 0.0534(18) -0.0049(12) 0.0209(13) 0.0052(10)
C41 0.0218(11) 0.0279(13) 0.0439(16) 0.0016(11) 0.0131(11) 0.0056(9)
C42 0.0152(10) 0.0347(14) 0.0392(15) 0.0118(11) 0.0002(10) 0.0051(9)
C43 0.0136(10) 0.0395(14) 0.0259(13) 0.0039(10) -0.0041(9) -0.0024(9)
C44 0.0242(11) 0.0400(14) 0.0192(12) 0.0023(10) -0.0048(9) -0.0109(10)
C45 0.0382(14) 0.0349(14) 0.0203(12) -0.0084(10) 0.0028(10) -0.0156(11)
C46 0.0448(15) 0.0290(13) 0.0365(15) -0.0093(11) 0.0168(12) -0.0089(11)
C47 0.0403(15) 0.0226(12) 0.0503(18) -0.0005(11) 0.0197(13) 0.0055(11)
C48 0.0321(14) 0.0304(14) 0.070(2) 0.0183(14) 0.0150(14) 0.0121(11)
C49 0.0361(15) 0.0527(19) 0.065(2) 0.0325(16) 0.0054(15) 0.0053(14)
C50 0.0234(13) 0.067(2) 0.0497(19) 0.0392(17) -0.0094(12) -0.0039(13)
C51 0.0300(14) 0.076(2) 0.0270(15) 0.0234(15) -0.0100(11) -0.0115(14)
C52 0.0387(15) 0.079(2) 0.0225(14) 0.0134(14) -0.0039(12) -0.0223(15)
C53 0.0470(16) 0.0604(19) 0.0168(13) -0.0068(12) 0.0084(12) -0.0244(14)
C54 0.0435(15) 0.0411(15) 0.0239(13) -0.0142(11) 0.0181(12) -0.0152(12)
C55 0.0258(12) 0.0343(13) 0.0318(14) -0.0081(11) 0.0148(10) -0.0016(10)
C56 0.0194(11) 0.0328(13) 0.0273(13) -0.0005(10) 0.0065(9) 0.0006(9)
C57 0.0161(10) 0.0307(12) 0.0261(13) 0.0032(10) 0.0001(9) 0.0001(9)
C58 0.0172(10) 0.0341(13) 0.0246(13) 0.0022(10) 0.0006(9) 0.0006(9)
C59 0.0246(11) 0.0323(13) 0.0280(13) -0.0029(10) 0.0065(10) -0.0070(10)
C60 0.0210(10) 0.0280(12) 0.0220(12) 0.0026(9) 0.0012(9) -0.0014(9)
C61 0.0348(13) 0.0289(13) 0.0263(13) -0.0033(10) 0.0063(10) -0.0063(10)
C62 0.0348(13) 0.0355(14) 0.0252(13) -0.0020(10) 0.0106(11) -0.0030(11)
C63 0.0313(13) 0.0305(13) 0.0284(13) 0.0004(10) 0.0060(10) -0.0037(10)
C64 0.0539(17) 0.0323(14) 0.0313(15) -0.0098(11) 0.0128(13) -0.0143(12)
C65 0.0485(16) 0.0353(14) 0.0278(14) -0.0053(11) 0.0177(12) -0.0063(12)
C66 0.0437(15) 0.0331(14) 0.0405(16) -0.0005(12) 0.0177(13) -0.0079(12)
C67 0.083(3) 0.056(2) 0.050(2) 0.0139(17) 0.0160(19) -0.0073(19)
C68 0.0444(19) 0.065(2) 0.105(3) 0.022(2) 0.031(2) -0.0055(17)
C69 0.069(2) 0.0447(19) 0.080(3) -0.0134(17) 0.038(2) -0.0268(17)
O5 0.0461(16) 0.0527(17) 0.0363(15) -0.0013(11) -0.0024(11) -0.0006(11)
O6 0.0590(13) 0.0375(11) 0.0303(11) -0.0049(8) 0.0066(10) -0.0089(9)
C71 0.0575(19) 0.0417(17) 0.0424(18) -0.0042(13) 0.0014(15) 0.0129(14)
C72 0.264(8) 0.048(2) 0.086(4) 0.025(2) -0.087(4) -0.043(4)

loop_
_atom_type_symbol
_atom_type_description
_atom_type_scat_dispersion_real
_atom_type_scat_dispersion_imag
_atom_type_scat_source
C C 0.0033 0.0016 'International Tables Vol C Tables 4.2.6.8 and 6.1.1.4'
H H 0.0000 0.0000 'International Tables Vol C Tables 4.2.6.8 and 6.1.1.4'
N N 0.0061 0.0033 'International Tables Vol C Tables 4.2.6.8 and 6.1.1.4'
O O 0.0106 0.0060 'International Tables Vol C Tables 4.2.6.8 and 6.1.1.4'
S S 0.1246 0.1234 'International Tables Vol C Tables 4.2.6.8 and 6.1.1.4'

loop_
_geom_angle_atom_site_label_1
_geom_angle_atom_site_label_2
_geom_angle_atom_site_label_3
_geom_angle
_geom_angle_site_symmetry_1
S1 C70 S1 180.00(8) 3_665
C52 O1 H1 109.5 .
C49 O2 H2 109.5 .
C46 O3 H3 109.5 .
C58 N2 C60 125.2(2) .
C58 N2 C59 112.13(19) .
C60 N2 C59 121.13(19) .
C9 C1 C2 120.3(2) .
C9 C1 C5 120.0(2) .
C2 C1 C5 107.9(2) .
C12 C2 C3 120.2(2) .
C12 C2 C1 119.4(2) .
C3 C2 C1 107.9(2) .
C15 C3 C2 119.8(3) .
C15 C3 C4 119.7(3) .
C2 C3 C4 108.1(2) .
C18 C4 C5 119.7(3) .
C18 C4 C3 120.3(3) .
C5 C4 C3 108.0(2) .
C6 C5 C4 120.1(2) .
C6 C5 C1 119.8(2) .
C4 C5 C1 108.0(2) .
C5 C6 C7 119.8(2) .
C5 C6 C20 119.6(3) .
C7 C6 C20 107.9(2) .
C8 C7 C6 120.7(2) .
C8 C7 C22 119.0(2) .
C6 C7 C22 108.3(3) .
C7 C8 C9 119.6(2) .
C7 C8 C25 120.2(2) .
C9 C8 C25 107.9(2) .
C1 C9 C10 119.9(2) .
C1 C9 C8 120.0(2) .
C10 C9 C8 107.8(2) .
C11 C10 C9 120.1(2) .
C11 C10 C26 119.8(2) .
C9 C10 C26 107.7(2) .
C10 C11 C12 120.2(2) .
C10 C11 C29 119.5(2) .
C12 C11 C29 107.5(3) .
C2 C12 C13 119.7(3) .
C2 C12 C11 120.0(2) .
C13 C12 C11 108.0(2) .
C14 C13 C12 119.8(3) .
C14 C13 C30 120.1(3) .
C12 C13 C30 107.6(3) .
C13 C14 C15 120.5(3) .
C13 C14 C33 120.0(3) .
C15 C14 C33 107.3(3) .
C3 C15 C14 120.0(3) .
C3 C15 C16 119.9(3) .
C14 C15 C16 107.9(3) .
C17 C16 C34 119.5(3) .
C17 C16 C15 119.9(3) .
C34 C16 C15 107.9(3) .
C16 C17 C18 120.5(3) .
C16 C17 C37 119.7(3) .
C18 C17 C37 107.4(3) .
C4 C18 C17 119.7(3) .
C4 C18 C19 120.1(3) .
C17 C18 C19 108.0(3) .
C20 C19 C18 120.0(3) .
C20 C19 C38 120.4(3) .
C18 C19 C38 107.6(3) .
C19 C20 C21 119.3(3) .
C19 C20 C6 120.4(3) .
C21 C20 C6 107.9(3) .
C40 C21 C20 119.6(3) .
C40 C21 C22 119.4(3) .
C20 C21 C22 108.3(2) .
C23 C22 C21 119.4(2) .
C23 C22 C7 119.9(3) .
C21 C22 C7 107.5(2) .
C22 C23 C24 122.1(2) .
C22 C23 C42 121.0(3) .
C24 C23 C42 106.6(2) .
C25 C24 C23 118.1(2) .
C25 C24 C44 123.1(3) .
C23 C24 C44 109.3(2) .
C24 C25 C26 119.2(2) .
C24 C25 C8 120.7(3) .
C26 C25 C8 108.3(2) .
C27 C26 C25 118.3(2) .
C27 C26 C10 120.6(3) .
C25 C26 C10 108.3(2) .
C26 C27 C28 119.7(2) .
C26 C27 C45 122.9(3) .
C28 C27 C45 108.9(2) .
C29 C28 C27 120.0(3) .
C29 C28 C47 122.1(3) .
C27 C28 C47 108.9(2) .
C28 C29 C30 118.8(3) .
C28 C29 C11 120.3(3) .
C30 C29 C11 108.1(3) .
C31 C30 C29 118.9(3) .
C31 C30 C13 119.7(3) .
C29 C30 C13 108.8(3) .
C30 C31 C32 120.0(3) .
C30 C31 C48 122.1(3) .
C32 C31 C48 109.4(3) .
C33 C32 C31 120.4(3) .
C33 C32 C50 122.1(4) .
C31 C32 C50 109.2(3) .
C32 C33 C34 119.1(3) .
C32 C33 C14 119.8(3) .
C34 C33 C14 108.5(3) .
C35 C34 C33 118.4(3) .
C35 C34 C16 120.6(3) .
C33 C34 C16 108.4(3) .
C34 C35 C36 120.2(3) .
C34 C35 C51 122.3(4) .
C36 C35 C51 109.2(3) .
C37 C36 C35 119.1(3) .
C37 C36 C53 123.9(3) .
C35 C36 C53 107.9(3) .
C36 C37 C38 117.8(3) .
C36 C37 C17 121.0(3) .
C38 C37 C17 108.8(3) .
C39 C38 C37 119.5(3) .
C39 C38 C19 120.1(3) .
C37 C38 C19 108.2(3) .
C38 C39 C40 118.4(3) .
C38 C39 C54 123.1(3) .
C40 C39 C54 109.2(2) .
C21 C40 C39 122.2(3) .
C21 C40 C41 121.1(3) .
C39 C40 C41 107.2(2) .
C42 C41 C55 121.4(2) .
C42 C41 C40 119.3(2) .
C55 C41 C40 111.4(3) .
C41 C42 C43 120.8(2) .
C41 C42 C23 119.4(2) .
C43 C42 C23 111.3(2) .
C42 C43 C57 112.9(2) .
C42 C43 C44 106.2(2) .
C57 C43 C44 137.2(2) .
C45 C44 C24 116.9(2) .
C45 C44 C43 129.4(2) .
C24 C44 C43 105.3(2) .
C44 C45 C27 119.3(2) .
C44 C45 C46 132.7(2) .
C27 C45 C46 104.3(2) .
O3 C46 C47 115.7(2) .
O3 C46 C45 115.2(2) .
C47 C46 C45 101.0(2) .
O3 C46 H46 108.2 .
C47 C46 H46 108.2 .
C45 C46 H46 108.2 .
C48 C47 C28 118.8(3) .
C48 C47 C46 133.2(3) .
C28 C47 C46 104.7(3) .
C47 C48 C31 118.7(3) .
C47 C48 C49 133.5(3) .
C31 C48 C49 104.6(3) .
O2 C49 C50 113.5(3) .
O2 C49 C48 117.9(3) .
C50 C49 C48 102.2(2) .
O2 C49 H49 107.6 .
C50 C49 H49 107.6 .
C48 C49 H49 107.6 .
C51 C50 C32 118.8(3) .
C51 C50 C49 133.4(3) .
C32 C50 C49 104.6(3) .
C50 C51 C35 118.6(3) .
C50 C51 C52 133.9(3) .
C35 C51 C52 104.3(3) .
O1 C52 C53 116.9(3) .
O1 C52 C51 119.5(3) .
C53 C52 C51 100.3(2) .
O1 C52 H52 106.4 .
C53 C52 H52 106.4 .
C51 C52 H52 106.4 .
C54 C53 C36 118.8(3) .
C54 C53 C52 133.2(2) .
C36 C53 C52 104.8(3) .
C53 C54 C39 116.6(2) .
C53 C54 C55 129.9(3) .
C39 C54 C55 105.7(3) .
C41 C55 C56 113.0(2) .
C41 C55 C54 105.3(2) .
C56 C55 C54 138.3(3) .
C57 C56 C55 120.0(2) .
C57 C56 C59 108.7(2) .
C55 C56 C59 131.1(2) .
C56 C57 C43 121.7(2) .
C56 C57 C58 108.6(2) .
C43 C57 C58 129.3(2) .
O4 C58 N2 125.8(2) .
O4 C58 C57 127.0(2) .
N2 C58 C57 107.0(2) .
N2 C59 C56 103.34(19) .
N2 C59 H59A 111.1 .
C56 C59 H59A 111.1 .
N2 C59 H59B 111.1 .
C56 C59 H59B 111.1 .
H59A C59 H59B 109.1 .
C65 C60 C61 118.6(2) .
C65 C60 N2 121.0(2) .
C61 C60 N2 120.4(2) .
C62 C61 C60 120.6(2) .
C62 C61 H61 119.7 .
C60 C61 H61 119.7 .
C61 C62 C63 121.8(2) .
C61 C62 H62 119.1 .
C63 C62 H62 119.1 .
C64 C63 C62 116.4(2) .
C64 C63 C66 122.9(2) .
C62 C63 C66 120.7(2) .
C65 C64 C63 122.6(2) .
C65 C64 H64 118.7 .
C63 C64 H64 118.7 .
C60 C65 C64 120.0(2) .
C60 C65 H65 120.0 .
C64 C65 H65 120.0 .
C68 C66 C69 111.7(3) .
C68 C66 C63 109.5(2) .
C69 C66 C63 111.6(2) .
C68 C66 C67 109.4(3) .
C69 C66 C67 105.0(3) .
C63 C66 C67 109.5(3) .
C66 C67 H67A 109.5 .
C66 C67 H67B 109.5 .
H67A C67 H67B 109.5 .
C66 C67 H67C 109.5 .
H67A C67 H67C 109.5 .
H67B C67 H67C 109.5 .
C66 C68 H68A 109.5 .
C66 C68 H68B 109.5 .
H68A C68 H68B 109.5 .
C66 C68 H68C 109.5 .
H68A C68 H68C 109.5 .
H68B C68 H68C 109.5 .
C66 C69 H69A 109.5 .
C66 C69 H69B 109.5 .
H69A C69 H69B 109.5 .
C66 C69 H69C 109.5 .
H69A C69 H69C 109.5 .
H69B C69 H69C 109.5 .
H5A O5 H5B 107(2) .
C71 O6 H6 109.5 .
C72 C71 O6 114.0(3) .
C72 C71 H71A 108.8 .
O6 C71 H71A 108.8 .
C72 C71 H71B 108.8 .
O6 C71 H71B 108.8 .
H71A C71 H71B 107.7 .
C71 C72 H72A 109.5 .
C71 C72 H72B 109.5 .
H72A C72 H72B 109.5 .
C71 C72 H72C 109.5 .
H72A C72 H72C 109.5 .
H72B C72 H72C 109.5 .

loop_
_geom_bond_atom_site_label_1
_geom_bond_atom_site_label_2
_geom_bond_distance
_geom_bond_site_symmetry_2
S1 C70 1.527(2) .
C70 S1 1.527(2) 3_665
O1 C52 1.383(3) .
O1 H1 0.8200 .
O2 C49 1.400(4) .
O2 H2 0.8200 .
O3 C46 1.405(3) .
O3 H3 0.8200 .
O4 C58 1.217(3) .
N2 C58 1.373(3) .
N2 C60 1.422(3) .
N2 C59 1.460(3) .
C1 C9 1.391(3) .
C1 C2 1.446(4) .
C1 C5 1.449(4) .
C2 C12 1.391(4) .
C2 C3 1.443(4) .
C3 C15 1.384(4) .
C3 C4 1.446(4) .
C4 C18 1.395(4) .
C4 C5 1.441(4) .
C5 C6 1.395(4) .
C6 C7 1.437(4) .
C6 C20 1.448(4) .
C7 C8 1.392(4) .
C7 C22 1.447(4) .
C8 C9 1.447(4) .
C8 C25 1.446(4) .
C9 C10 1.441(4) .
C10 C11 1.380(4) .
C10 C26 1.454(4) .
C11 C12 1.451(4) .
C11 C29 1.455(4) .
C12 C13 1.442(4) .
C13 C14 1.385(5) .
C13 C30 1.449(4) .
C14 C15 1.436(5) .
C14 C33 1.459(4) .
C15 C16 1.461(4) .
C16 C17 1.379(5) .
C16 C34 1.434(4) .
C17 C18 1.439(5) .
C17 C37 1.457(4) .
C18 C19 1.448(4) .
C19 C20 1.377(5) .
C19 C38 1.457(4) .
C20 C21 1.440(4) .
C21 C40 1.390(4) .
C21 C22 1.443(5) .
C22 C23 1.377(4) .
C23 C24 1.429(4) .
C23 C42 1.445(4) .
C24 C25 1.395(4) .
C24 C44 1.474(3) .
C25 C26 1.420(4) .
C26 C27 1.386(4) .
C27 C28 1.436(4) .
C27 C45 1.463(3) .
C28 C29 1.394(4) .
C28 C47 1.453(4) .
C29 C30 1.424(5) .
C30 C31 1.399(4) .
C31 C32 1.442(5) .
C31 C48 1.450(4) .
C32 C33 1.384(5) .
C32 C50 1.461(4) .
C33 C34 1.425(5) .
C34 C35 1.402(4) .
C35 C36 1.433(5) .
C35 C51 1.448(4) .
C36 C37 1.378(5) .
C36 C53 1.456(4) .
C37 C38 1.410(5) .
C38 C39 1.397(4) .
C39 C40 1.415(5) .
C39 C54 1.469(4) .
C40 C41 1.433(4) .
C41 C42 1.393(4) .
C41 C55 1.411(4) .
C42 C43 1.404(4) .
C43 C57 1.414(3) .
C43 C44 1.510(3) .
C44 C45 1.373(4) .
C45 C46 1.542(4) .
C46 C47 1.541(4) .
C46 H46 0.9800 .
C47 C48 1.377(5) .
C48 C49 1.550(5) .
C49 C50 1.539(5) .
C49 H49 0.9800 .
C50 C51 1.369(5) .
C51 C52 1.541(4) .
C52 C53 1.530(5) .
C52 H52 0.9800 .
C53 C54 1.378(4) .
C54 C55 1.509(4) .
C55 C56 1.416(3) .
C56 C57 1.396(3) .
C56 C59 1.505(3) .
C57 C58 1.478(3) .
C59 H59A 0.9700 .
C59 H59B 0.9700 .
C60 C65 1.382(4) .
C60 C61 1.388(3) .
C61 C62 1.384(3) .
C61 H61 0.9300 .
C62 C63 1.391(4) .
C62 H62 0.9300 .
C63 C64 1.390(4) .
C63 C66 1.536(3) .
C64 C65 1.385(4) .
C64 H64 0.9300 .
C65 H65 0.9300 .
C66 C68 1.513(4) .
C66 C69 1.516(4) .
C66 C67 1.548(5) .
C67 H67A 0.9600 .
C67 H67B 0.9600 .
C67 H67C 0.9600 .
C68 H68A 0.9600 .
C68 H68B 0.9600 .
C68 H68C 0.9600 .
C69 H69A 0.9600 .
C69 H69B 0.9600 .
C69 H69C 0.9600 .
O5 H5A 0.931(18) .
O5 H5B 0.937(18) .
O6 C71 1.426(4) .
O6 H6 0.8200 .
C71 C72 1.410(5) .
C71 H71A 0.9700 .
C71 H71B 0.9700 .
C72 H72A 0.9600 .
C72 H72B 0.9600 .
C72 H72C 0.9600 .
